data_4026828
loop_
_publ_author_name
'Paul N. W. Baxter'
'Abdelaziz Al Ouahabi'
'Jean-Paul Gisselbrecht'
'Lydia Brelot'
'Alexandre Varnek'

_publ_section_title
;
 Electronic, Spectroscopic, and Ion-Sensing Properties of a
 Dehydro[m]pyrido[14]- and [15]annulene Isomer Library
;
_journal_name_full 'Journal of Organic Chemistry'
_journal_page_first 126
_journal_page_last 142
_journal_paper_doi 10.1021/jo201595s
_journal_volume 77
_journal_year 2012
_chemical_formula_moiety 'C24 H10 N2'
_chemical_formula_sum 'C24 H10 N2'
_chemical_formula_weight 326.34
_chemical_name_systematic
;
 ?
;
_space_group_IT_number 15
_symmetry_cell_setting monoclinic
_symmetry_space_group_name_Hall '-C 2yc'
_symmetry_space_group_name_H-M 'C 1 2/c 1'
_atom_sites_solution_hydrogens geom
_atom_sites_solution_primary direct
_atom_sites_solution_secondary difmap
_audit_creation_method SHELXL-97
_cell_angle_alpha 90.00
_cell_angle_beta 100.988(3)
_cell_angle_gamma 90.00
_cell_formula_units_Z 4
_cell_length_a 20.2830(9)
_cell_length_b 11.0569(8)
_cell_length_c 7.3888(4)
_cell_measurement_reflns_used 3028
_cell_measurement_temperature 173(2)
_cell_measurement_theta_max 27.485
_cell_measurement_theta_min 0.998
_cell_volume 1626.69(16)
_computing_cell_refinement 'Denzo (Nonius B.V., 1998)'
_computing_data_collection 'Collect (Nonius B.V., 1998)'
_computing_data_reduction 'Denzo (Nonius B.V., 1998)'
_computing_molecular_graphics 'PLATON 98 (Spek, 1998)'
_computing_publication_material 'SHELXL-97 (Sheldrick, 1997)'
_computing_structure_refinement 'SHELXL-97 (Sheldrick, 1997)'
_computing_structure_solution 'SHELXS-97 (Sheldrick, 1997)'
_diffrn_ambient_temperature 173(2)
_diffrn_measured_fraction_theta_full 0.997
_diffrn_measured_fraction_theta_max 0.997
_diffrn_measurement_device_type KappaCCD
_diffrn_measurement_method 'phi and omega scans'
_diffrn_radiation_monochromator graphite
_diffrn_radiation_source 'fine-focus sealed tube'
_diffrn_radiation_type MoK\a
_diffrn_radiation_wavelength 0.71073
_diffrn_reflns_av_R_equivalents 0.0429
_diffrn_reflns_av_sigmaI/netI 0.0427
_diffrn_reflns_limit_h_max 26
_diffrn_reflns_limit_h_min -25
_diffrn_reflns_limit_k_max 13
_diffrn_reflns_limit_k_min -14
_diffrn_reflns_limit_l_max 9
_diffrn_reflns_limit_l_min -8
_diffrn_reflns_number 5667
_diffrn_reflns_theta_full 27.47
_diffrn_reflns_theta_max 27.47
_diffrn_reflns_theta_min 2.05
_exptl_absorpt_coefficient_mu 0.079
_exptl_absorpt_correction_type none
_exptl_crystal_colour colorless
_exptl_crystal_density_diffrn 1.333
_exptl_crystal_description prism
_exptl_crystal_F_000 672
_exptl_crystal_size_max 0.42
_exptl_crystal_size_mid 0.20
_exptl_crystal_size_min 0.20
_refine_diff_density_max 0.224
_refine_diff_density_min -0.199
_refine_diff_density_rms 0.054
_refine_ls_extinction_coef 0.017(4)
_refine_ls_extinction_expression Fc^*^=kFc[1+0.001xFc^2^\l^3^/sin(2\q)]^-1/4^
_refine_ls_extinction_method SHELXL
_refine_ls_goodness_of_fit_ref 1.099
_refine_ls_hydrogen_treatment constr
_refine_ls_matrix_type full
_refine_ls_number_parameters 119
_refine_ls_number_reflns 1851
_refine_ls_number_restraints 0
_refine_ls_restrained_S_all 1.099
_refine_ls_R_factor_all 0.0651
_refine_ls_R_factor_gt 0.0435
_refine_ls_shift/su_max 0.000
_refine_ls_shift/su_mean 0.000
_refine_ls_structure_factor_coef Fsqd
_refine_ls_weighting_details 'calc w=1/[\s^2^(Fo^2^)+(0.0779P)^2^+0.2199P] where P=(Fo^2^+2Fc^2^)/3'
_refine_ls_weighting_scheme calc
_refine_ls_wR_factor_gt 0.1126
_refine_ls_wR_factor_ref 0.1381
_reflns_number_gt 1370
_reflns_number_total 1851
_reflns_threshold_expression I>2sigma(I)
_cod_data_source_file jo201595s_si_001.cif
_cod_data_source_block baxter25
_cod_original_sg_symbol_H-M 'C 2/c'
_cod_database_code 4026828

loop_
_symmetry_equiv_pos_as_xyz
'x, y, z'
'-x, y, -z+1/2'
'x+1/2, y+1/2, z'
'-x+1/2, y+1/2, -z+1/2'
'-x, -y, -z'
'x, -y, z-1/2'
'-x+1/2, -y+1/2, -z'
'x+1/2, -y+1/2, z-1/2'

loop_
_atom_site_label
_atom_site_type_symbol
_atom_site_fract_x
_atom_site_fract_y
_atom_site_fract_z
_atom_site_U_iso_or_equiv
_atom_site_adp_type
_atom_site_occupancy
_atom_site_symmetry_multiplicity
_atom_site_calc_flag
_atom_site_refinement_flags
C1 C 0.15773(7) -0.10419(13) 0.52798(18) 0.0285(4) Uani 1 1 d .
C2 C 0.21852(7) -0.14201(14) 0.63490(19) 0.0325(4) Uani 1 1 d .
H2 H 0.2275 -0.2257 0.6559 0.039 Uiso 1 1 calc R
C3 C 0.26536(7) -0.05678(15) 0.7097(2) 0.0355(4) Uani 1 1 d .
H3 H 0.3066 -0.0847 0.7808 0.043 Uiso 1 1 calc R
C4 C 0.19819(7) 0.09959(15) 0.5898(2) 0.0343(4) Uani 1 1 d .
H4 H 0.1907 0.1841 0.5746 0.041 Uiso 1 1 calc R
C5 C 0.14701(6) 0.02153(14) 0.50678(18) 0.0285(4) Uani 1 1 d .
C6 C 0.08538(7) 0.06378(13) 0.4012(2) 0.0307(4) Uani 1 1 d .
C7 C 0.03101(7) 0.07811(13) 0.30568(19) 0.0311(4) Uani 1 1 d .
C8 C 0.03187(8) -0.59142(14) 0.3039(2) 0.0387(4) Uani 1 1 d .
H8 H 0.0539 -0.6658 0.3403 0.046 Uiso 1 1 calc R
C9 C 0.06341(7) -0.48362(14) 0.3583(2) 0.0331(4) Uani 1 1 d .
H9 H 0.1071 -0.4846 0.4329 0.040 Uiso 1 1 calc R
C10 C 0.03243(7) -0.37253(13) 0.30590(18) 0.0270(4) Uani 1 1 d .
C11 C 0.06966(7) -0.26590(13) 0.37196(18) 0.0285(4) Uani 1 1 d .
C12 C 0.10896(6) -0.19028(13) 0.44285(19) 0.0294(4) Uani 1 1 d .
N1 N 0.25674(6) 0.06311(13) 0.68894(17) 0.0384(4) Uani 1 1 d .

loop_
_atom_site_aniso_label
_atom_site_aniso_U_11
_atom_site_aniso_U_22
_atom_site_aniso_U_33
_atom_site_aniso_U_23
_atom_site_aniso_U_13
_atom_site_aniso_U_12
C1 0.0280(7) 0.0303(8) 0.0274(7) -0.0021(6) 0.0057(5) -0.0003(6)
C2 0.0319(8) 0.0331(8) 0.0311(7) -0.0013(6) 0.0024(6) 0.0036(6)
C3 0.0293(7) 0.0422(10) 0.0330(8) -0.0030(7) 0.0007(6) 0.0017(6)
C4 0.0320(8) 0.0324(9) 0.0373(8) -0.0055(6) 0.0035(6) -0.0038(6)
C5 0.0265(7) 0.0308(8) 0.0282(7) -0.0023(6) 0.0048(6) -0.0014(6)
C6 0.0314(8) 0.0242(8) 0.0364(8) -0.0016(6) 0.0064(6) -0.0017(6)
C7 0.0301(7) 0.0241(8) 0.0379(8) -0.0006(6) 0.0033(6) -0.0007(6)
C8 0.0483(9) 0.0244(8) 0.0451(9) 0.0047(7) 0.0132(7) 0.0056(7)
C9 0.0349(8) 0.0300(9) 0.0342(8) 0.0037(6) 0.0060(6) 0.0047(6)
C10 0.0286(7) 0.0243(8) 0.0279(7) 0.0002(6) 0.0051(6) 0.0000(6)
C11 0.0280(7) 0.0277(8) 0.0286(7) 0.0018(6) 0.0025(5) 0.0032(6)
C12 0.0290(7) 0.0272(8) 0.0307(7) 0.0002(6) 0.0028(6) 0.0016(6)
N1 0.0310(7) 0.0429(9) 0.0391(7) -0.0069(6) 0.0015(6) -0.0053(6)

loop_
_atom_type_symbol
_atom_type_description
_atom_type_scat_dispersion_real
_atom_type_scat_dispersion_imag
_atom_type_scat_source
C C 0.0033 0.0016 'International Tables Vol C Tables 4.2.6.8 and 6.1.1.4'
H H 0.0000 0.0000 'International Tables Vol C Tables 4.2.6.8 and 6.1.1.4'
N N 0.0061 0.0033 'International Tables Vol C Tables 4.2.6.8 and 6.1.1.4'

loop_
_geom_angle_atom_site_label_1
_geom_angle_atom_site_label_2
_geom_angle_atom_site_label_3
_geom_angle
_geom_angle_site_symmetry_1
_geom_angle_site_symmetry_3
C2 C1 C5 117.31(13) . .
C2 C1 C12 120.81(14) . .
C5 C1 C12 121.88(12) . .
C3 C2 C1 119.32(15) . .
C3 C2 H2 120.3 . .
C1 C2 H2 120.3 . .
N1 C3 C2 124.42(13) . .
N1 C3 H3 117.8 . .
C2 C3 H3 117.8 . .
N1 C4 C5 124.28(15) . .
N1 C4 H4 117.9 . .
C5 C4 H4 117.9 . .
C4 C5 C1 118.25(13) . .
C4 C5 C6 122.68(14) . .
C1 C5 C6 119.07(13) . .
C7 C6 C5 168.36(15) . .
C6 C7 C7 172.39(10) . 2
C9 C8 C8 119.98(9) . 2
C9 C8 H8 120.0 . .
C8 C8 H8 120.0 2 .
C8 C9 C10 121.34(14) . .
C8 C9 H9 119.3 . .
C10 C9 H9 119.3 . .
C9 C10 C10 118.69(8) . 2
C9 C10 C11 116.59(12) . .
C10 C10 C11 124.72(7) 2 .
C12 C11 C10 168.70(14) . .
C11 C12 C1 177.66(15) . .
C4 N1 C3 116.39(13) . .

loop_
_geom_bond_atom_site_label_1
_geom_bond_atom_site_label_2
_geom_bond_distance
_geom_bond_site_symmetry_2
C1 C2 1.3956(18) .
C1 C5 1.411(2) .
C1 C12 1.4294(19) .
C2 C3 1.377(2) .
C2 H2 0.9500 .
C3 N1 1.342(2) .
C3 H3 0.9500 .
C4 N1 1.3333(18) .
C4 C5 1.3987(19) .
C4 H4 0.9500 .
C5 C6 1.4204(19) .
C6 C7 1.2011(19) .
C7 C7 1.366(3) 2
C8 C9 1.376(2) .
C8 C8 1.383(3) 2
C8 H8 0.9500 .
C9 C10 1.400(2) .
C9 H9 0.9500 .
C10 C10 1.414(3) 2
C10 C11 1.4345(19) .
C11 C12 1.2040(19) .

loop_
_geom_torsion_atom_site_label_1
_geom_torsion_atom_site_label_2
_geom_torsion_atom_site_label_3
_geom_torsion_atom_site_label_4
_geom_torsion
_geom_torsion_site_symmetry_1
_geom_torsion_site_symmetry_4
C5 C1 C2 C3 -1.7(2) . .
C12 C1 C2 C3 177.78(13) . .
C1 C2 C3 N1 0.7(2) . .
N1 C4 C5 C1 -0.3(2) . .
N1 C4 C5 C6 -179.63(13) . .
C2 C1 C5 C4 1.50(19) . .
C12 C1 C5 C4 -177.98(13) . .
C2 C1 C5 C6 -179.10(12) . .
C12 C1 C5 C6 1.4(2) . .
C4 C5 C6 C7 174.7(7) . .
C1 C5 C6 C7 -4.7(8) . .
C8 C8 C9 C10 -0.4(3) 2 .
C8 C9 C10 C10 -0.3(2) . 2
C8 C9 C10 C11 179.40(13) . .
C9 C10 C11 C12 -2.6(8) . .
C10 C10 C11 C12 177.1(7) 2 .
C5 C4 N1 C3 -0.8(2) . .
C2 C3 N1 C4 0.6(2) . .
